data_4513138
loop_
_publ_author_name
'Be&#x0305;rzi\,n\<s, Agris'
'Skarbulis, Edgars'
'Acti\,n\<s, Andris'

_publ_section_title
;
 Structural Characterization and Rationalization of Formation, Stability,
 and Transformations of Benperidol Solvates
;
_journal_issue 5
_journal_name_full 'Crystal Growth &amp; Design'
_journal_page_first 2337
_journal_paper_doi 10.1021/acs.cgd.5b00138
_journal_volume 15
_journal_year 2015
_chemical_formula_moiety 'C22 H24 F N3 O2, 0.5(C4 H8 O2)'
_chemical_formula_sum 'C24 H28 F N3 O3'
_chemical_formula_weight 425.49
_chemical_name_common 'benperidol ethyl acetate solvate'
_chemical_name_systematic
;
1-{1-[4-(4-fluorophenyl)-4-oxobutyl]piperidin-4-yl}
-1,3-dihydro-2H-benzimidazol-2-one ethyl acetate solvate
;
_space_group_crystal_system triclinic
_space_group_IT_number 2
_space_group_name_Hall '-P 1'
_space_group_name_H-M_alt 'P -1'
_symmetry_space_group_name_Hall '-P 1'
_symmetry_space_group_name_H-M 'P -1'
_atom_sites_solution_hydrogens mixed
_atom_sites_solution_primary direct
_audit_creation_date 2014-12-30
_audit_creation_method
;
Olex2 1.2
(compiled 2014.11.28 svn.r3106 for OlexSys, GUI svn.r4959)
;
_cell_angle_alpha 109.936(3)
_cell_angle_beta 90.199(2)
_cell_angle_gamma 100.322(3)
_cell_formula_units_Z 2
_cell_length_a 5.4228(3)
_cell_length_b 14.6014(8)
_cell_length_c 14.8045(10)
_cell_measurement_temperature 100(2)
_cell_volume 1081.50(11)
_computing_cell_refinement 'HKL Scalepack (Otwinowski & Minor 1997)'
_computing_data_collection 'Collect (Bruker AXS BV, 1997-2004)'
_computing_data_reduction 'HKL Denzo and Scalepack (Otwinowski & Minor 1997)'
_computing_molecular_graphics 'Olex2 (Dolomanov et al., 2009)'
_computing_publication_material 'Olex2 (Dolomanov et al., 2009)'
_computing_structure_refinement 'ShelXL (Sheldrick, 2008)'
_computing_structure_solution 'ShelXS (Sheldrick, 2008)'
_diffrn_ambient_temperature 100(2)
_diffrn_detector_area_resol_mean 9
_diffrn_measured_fraction_theta_full 0.933
_diffrn_measured_fraction_theta_max 0.969
_diffrn_measurement_device_type 'Bruker-Nonius KappaCCD'
_diffrn_measurement_method '\f and \w scan'
_diffrn_radiation_monochromator graphite
_diffrn_radiation_source 'fine-focus sealed tube'
_diffrn_radiation_type MoK\a
_diffrn_radiation_wavelength 0.71069
_diffrn_reflns_av_R_equivalents 0.0635
_diffrn_reflns_av_unetI/netI 0.0919
_diffrn_reflns_laue_measured_fraction_full 0.933
_diffrn_reflns_laue_measured_fraction_max 0.969
_diffrn_reflns_limit_h_max 6
_diffrn_reflns_limit_h_min -5
_diffrn_reflns_limit_k_max 17
_diffrn_reflns_limit_k_min -17
_diffrn_reflns_limit_l_max 16
_diffrn_reflns_limit_l_min -17
_diffrn_reflns_number 5857
_diffrn_reflns_point_group_measured_fraction_full 0.933
_diffrn_reflns_point_group_measured_fraction_max 0.969
_diffrn_reflns_theta_full 25.240
_diffrn_reflns_theta_max 24.895
_diffrn_reflns_theta_min 2.795
_exptl_absorpt_coefficient_mu 0.093
_exptl_absorpt_correction_type none
_exptl_crystal_colour colorless
_exptl_crystal_density_diffrn 1.307
_exptl_crystal_density_method 'not measured'
_exptl_crystal_description prism
_exptl_crystal_F_000 452
_exptl_crystal_size_max 0.45
_exptl_crystal_size_mid 0.35
_exptl_crystal_size_min 0.3
_refine_diff_density_max 0.603
_refine_diff_density_min -0.543
_refine_diff_density_rms 0.068
_refine_ls_extinction_method none
_refine_ls_goodness_of_fit_ref 1.030
_refine_ls_hydrogen_treatment mixed
_refine_ls_matrix_type full
_refine_ls_number_parameters 276
_refine_ls_number_reflns 3659
_refine_ls_number_restraints 0
_refine_ls_restrained_S_all 1.030
_refine_ls_R_factor_all 0.1130
_refine_ls_R_factor_gt 0.0751
_refine_ls_shift/su_max 0.000
_refine_ls_shift/su_mean 0.000
_refine_ls_structure_factor_coef Fsqd
_refine_ls_weighting_details
;
 w=1/[\s^2^(Fo^2^)+(0.0782P)^2^+1.4376P]
 where P=(Fo^2^+2Fc^2^)/3
;
_refine_ls_weighting_scheme calc
_refine_ls_wR_factor_gt 0.1734
_refine_ls_wR_factor_ref 0.1992
_reflns_Friedel_coverage 0.000
_reflns_number_gt 2532
_reflns_number_total 3659
_reflns_threshold_expression 'I > 2\s(I)'
_cod_data_source_file cg5b00138_si_009.cif
_cod_data_source_block Benperidol_SEtOAc
_cod_database_code 4513138
_shelxl_version_number 2013-2
_shelx_space_group_comment
;
The symmetry employed for this shelxl refinement is uniquely defined
by the following loop, which should always be used as a source of
symmetry information in preference to the above space-group names.
They are only intended as comments.
;
_olex2_refinement_description
;
1. Fixed Uiso
 At 1.2 times of:
  All C(H) groups, All C(H,H) groups
 At 1.5 times of:
  All C(H,H,H) groups
2. Others
 Fixed Sof: O29(0.5) C30(0.5) O31(0.5) C37(0.5) H37A(0.5) H37B(0.5) H37C(0.5)
 C29A(0.5) H29B(0.5) H29A(0.5) C30A(0.5) H30A(0.5) H30B(0.5) H30C(0.5)
3.a Riding coordinates:
 O29(C30,O31,C37,H37A,H37B,H37C,C29A,H29B,H29A,C30A,H30A,H30B,H30C)
3.b Ternary CH refined with riding coordinates:
 C8(H8)
3.c Secondary CH2 refined with riding coordinates:
 C10(H10A,H10B), C9(H9A,H9B), C13(H13A,H13B), C12(H12A,H12B), C15(H15A,H15B),
 C14(H14A,H14B), C11(H11A,H11B)
3.d Aromatic/amide H refined with riding coordinates:
 C22(H22), C19(H19), C2(H2A), C21(H21), C18(H18), C4(H4), C5(H5), C3(H3)
;
_olex2_submission_special_instructions 'No special instructions were received'

loop_
_space_group_symop_operation_xyz
'x, y, z'
'-x, -y, -z'

loop_
_atom_site_label
_atom_site_type_symbol
_atom_site_fract_x
_atom_site_fract_y
_atom_site_fract_z
_atom_site_U_iso_or_equiv
_atom_site_adp_type
_atom_site_occupancy
_atom_site_site_symmetry_order
_atom_site_calc_flag
_atom_site_refinement_flags_posn
_atom_site_refinement_flags_occupancy
O1 O 0.4540(4) 0.92222(17) 0.08013(17) 0.0277(6) Uani 1 1 d . .
F1 F -0.6525(4) 0.45931(17) 0.83440(16) 0.0422(6) Uani 1 1 d . .
O2 O -0.7162(4) 0.62036(18) 0.49416(18) 0.0309(6) Uani 1 1 d . .
N3 N -0.0275(5) 0.8554(2) 0.3950(2) 0.0256(7) Uani 1 1 d . .
C22 C -0.3693(6) 0.6093(3) 0.6991(3) 0.0283(8) Uani 1 1 d . .
H22 H -0.2188 0.6514 0.6989 0.034 Uiso 1 1 calc R .
C16 C -0.5377(6) 0.6360(2) 0.5519(2) 0.0230(7) Uani 1 1 d . .
N1 N 0.1599(5) 0.9893(2) 0.1832(2) 0.0249(6) Uani 1 1 d . .
C19 C -0.8210(6) 0.4848(3) 0.7004(3) 0.0303(8) Uani 1 1 d . .
H19 H -0.9712 0.4432 0.7019 0.036 Uiso 1 1 calc R .
N2 N 0.2718(5) 1.0521(2) 0.0703(2) 0.0242(7) Uani 1 1 d . .
H2 H 0.354(8) 1.066(3) 0.026(3) 0.049(13) Uiso 1 1 d . .
C10 C -0.0950(6) 0.7944(3) 0.2943(2) 0.0287(8) Uani 1 1 d . .
H10A H -0.2590 0.7527 0.2889 0.034 Uiso 1 1 calc R .
H10B H 0.0258 0.7515 0.2715 0.034 Uiso 1 1 calc R .
C17 C -0.5633(6) 0.5911(2) 0.6287(2) 0.0224(7) Uani 1 1 d . .
C9 C -0.1009(6) 0.8577(3) 0.2314(3) 0.0290(8) Uani 1 1 d . .
H9A H -0.2316 0.8966 0.2504 0.035 Uiso 1 1 calc R .
H9B H -0.1391 0.8151 0.1646 0.035 Uiso 1 1 calc R .
C8 C 0.1528(6) 0.9267(3) 0.2420(2) 0.0252(8) Uani 1 1 d . .
H8 H 0.2766 0.8842 0.2182 0.030 Uiso 1 1 calc R .
C13 C -0.0335(6) 0.7942(3) 0.4556(3) 0.0270(8) Uani 1 1 d . .
H13A H 0.0480 0.8353 0.5184 0.032 Uiso 1 1 calc R .
H13B H 0.0628 0.7427 0.4272 0.032 Uiso 1 1 calc R .
C12 C 0.2294(6) 0.9852(3) 0.3471(3) 0.0280(8) Uani 1 1 d . .
H12A H 0.3980 1.0237 0.3531 0.034 Uiso 1 1 calc R .
H12B H 0.1166 1.0311 0.3726 0.034 Uiso 1 1 calc R .
C7 C 0.0980(6) 1.1048(2) 0.1215(2) 0.0243(7) Uani 1 1 d . .
C15 C -0.2912(6) 0.6990(3) 0.5459(2) 0.0251(8) Uani 1 1 d . .
H15A H -0.1633 0.6584 0.5329 0.030 Uiso 1 1 calc R .
H15B H -0.2439 0.7513 0.6079 0.030 Uiso 1 1 calc R .
C2 C -0.1540(6) 1.1008(3) 0.2550(3) 0.0275(8) Uani 1 1 d . .
H2A H -0.2038 1.0749 0.3029 0.033 Uiso 1 1 calc R .
C6 C 0.0252(6) 1.0653(2) 0.1928(2) 0.0236(7) Uani 1 1 d . .
C21 C -0.3987(6) 0.5656(3) 0.7685(3) 0.0320(8) Uani 1 1 d . .
H21 H -0.2698 0.5774 0.8150 0.038 Uiso 1 1 calc R .
C20 C -0.6236(6) 0.5042(3) 0.7671(3) 0.0299(8) Uani 1 1 d . .
C14 C -0.2961(6) 0.7456(3) 0.4690(3) 0.0277(8) Uani 1 1 d . .
H14A H -0.4021 0.7951 0.4872 0.033 Uiso 1 1 calc R .
H14B H -0.3675 0.6950 0.4086 0.033 Uiso 1 1 calc R .
C1 C 0.3087(6) 0.9821(3) 0.1076(2) 0.0252(8) Uani 1 1 d . .
C11 C 0.2222(6) 0.9174(3) 0.4050(3) 0.0283(8) Uani 1 1 d . .
H11A H 0.3453 0.8753 0.3831 0.034 Uiso 1 1 calc R .
H11B H 0.2661 0.9570 0.4724 0.034 Uiso 1 1 calc R .
C18 C -0.7901(6) 0.5288(3) 0.6315(3) 0.0266(8) Uani 1 1 d . .
H18 H -0.9216 0.5170 0.5860 0.032 Uiso 1 1 calc R .
C4 C -0.1839(6) 1.2161(3) 0.1716(3) 0.0299(8) Uani 1 1 d . .
H4 H -0.2566 1.2668 0.1653 0.036 Uiso 1 1 calc R .
C5 C -0.0030(6) 1.1803(3) 0.1096(3) 0.0276(8) Uani 1 1 d . .
H5 H 0.0476 1.2064 0.0620 0.033 Uiso 1 1 calc R .
C3 C -0.2562(6) 1.1772(3) 0.2424(3) 0.0291(8) Uani 1 1 d . .
H3 H -0.3770 1.2026 0.2829 0.035 Uiso 1 1 calc R .
O4 O 0.0716(5) 0.5085(2) 0.0122(3) 0.0444(16) Uani 0.5 1 d . P
C24 C 0.1170(5) 0.6002(2) 0.0115(3) 0.0399(19) Uiso 0.5 1 d R P
O3 O -0.0241(5) 0.6327(2) -0.0250(3) 0.0592(18) Uani 0.5 1 d R P
C23 C 0.3668(5) 0.6586(2) 0.0622(3) 0.047(2) Uiso 0.5 1 d R P
H23A H 0.4658 0.6152 0.0903 0.070 Uiso 0.5 1 d R P
H23B H 0.3356 0.7237 0.1202 0.070 Uiso 0.5 1 d R P
H23C H 0.4793 0.6839 0.0119 0.070 Uiso 0.5 1 d R P
C25 C -0.1593(5) 0.4457(2) -0.0335(3) 0.045(3) Uiso 0.5 1 d R P
H25B H -0.1694 0.4397 -0.1084 0.054 Uiso 0.5 1 d R P
H25A H -0.3131 0.4796 0.0001 0.054 Uiso 0.5 1 d R P
C26 C -0.1657(5) 0.3460(2) -0.0228(3) 0.061(3) Uiso 0.5 1 d R P
H26A H -0.1550 0.3530 0.0524 0.091 Uiso 0.5 1 d R P
H26B H -0.3397 0.2959 -0.0570 0.091 Uiso 0.5 1 d R P
H26C H -0.0105 0.3130 -0.0566 0.091 Uiso 0.5 1 d R P

loop_
_atom_site_aniso_label
_atom_site_aniso_U_11
_atom_site_aniso_U_22
_atom_site_aniso_U_33
_atom_site_aniso_U_23
_atom_site_aniso_U_13
_atom_site_aniso_U_12
O1 0.0244(12) 0.0316(14) 0.0285(13) 0.0097(11) 0.0052(10) 0.0103(10)
F1 0.0427(13) 0.0510(14) 0.0417(14) 0.0273(12) 0.0050(10) 0.0089(10)
O2 0.0192(12) 0.0374(15) 0.0357(15) 0.0148(12) -0.0027(11) 0.0006(10)
N3 0.0196(14) 0.0300(16) 0.0276(16) 0.0113(13) 0.0029(12) 0.0033(11)
C22 0.0170(16) 0.034(2) 0.034(2) 0.0102(17) 0.0027(14) 0.0066(13)
C16 0.0173(16) 0.0245(18) 0.0268(18) 0.0065(15) 0.0050(14) 0.0078(13)
N1 0.0204(14) 0.0273(16) 0.0285(16) 0.0104(13) 0.0071(12) 0.0073(11)
C19 0.0231(17) 0.030(2) 0.039(2) 0.0134(17) 0.0047(15) 0.0051(14)
N2 0.0212(14) 0.0265(16) 0.0266(16) 0.0106(13) 0.0040(12) 0.0060(11)
C10 0.0280(18) 0.030(2) 0.030(2) 0.0126(16) 0.0019(15) 0.0047(14)
C17 0.0181(16) 0.0235(18) 0.0246(18) 0.0049(14) 0.0034(13) 0.0085(13)
C9 0.0256(18) 0.032(2) 0.0256(19) 0.0064(16) -0.0009(14) 0.0027(15)
C8 0.0211(16) 0.0278(19) 0.0306(19) 0.0140(16) 0.0062(14) 0.0067(13)
C13 0.0206(16) 0.035(2) 0.0298(19) 0.0164(16) 0.0030(14) 0.0071(14)
C12 0.0185(16) 0.033(2) 0.031(2) 0.0114(16) 0.0025(14) 0.0002(14)
C7 0.0162(15) 0.0271(18) 0.0263(18) 0.0052(15) 0.0001(13) 0.0041(13)
C15 0.0179(16) 0.0288(19) 0.0278(19) 0.0081(15) 0.0035(13) 0.0058(13)
C2 0.0192(16) 0.0289(19) 0.031(2) 0.0083(16) 0.0023(14) 0.0019(13)
C6 0.0161(15) 0.0242(18) 0.0290(19) 0.0073(15) 0.0000(13) 0.0045(13)
C21 0.0233(17) 0.045(2) 0.031(2) 0.0150(18) 0.0029(15) 0.0116(15)
C20 0.0315(19) 0.034(2) 0.0284(19) 0.0137(16) 0.0093(15) 0.0118(15)
C14 0.0221(17) 0.0323(19) 0.0293(19) 0.0107(16) 0.0021(14) 0.0069(14)
C1 0.0160(15) 0.0298(19) 0.0281(19) 0.0093(16) 0.0009(13) 0.0017(14)
C11 0.0192(16) 0.034(2) 0.031(2) 0.0113(16) 0.0019(14) 0.0032(14)
C18 0.0176(16) 0.0291(19) 0.033(2) 0.0083(16) 0.0017(14) 0.0077(13)
C4 0.0213(17) 0.0271(19) 0.037(2) 0.0050(17) -0.0032(15) 0.0070(14)
C5 0.0268(17) 0.0266(19) 0.0293(19) 0.0104(15) 0.0011(14) 0.0036(14)
C3 0.0179(16) 0.031(2) 0.035(2) 0.0058(16) 0.0028(14) 0.0060(14)
O4 0.011(3) 0.064(5) 0.073(4) 0.040(4) 0.021(3) 0.015(5)
O3 0.057(4) 0.055(4) 0.079(5) 0.043(4) -0.020(3) 0.006(3)

loop_
_atom_type_symbol
_atom_type_description
_atom_type_scat_dispersion_real
_atom_type_scat_dispersion_imag
_atom_type_scat_source
C C 0.0033 0.0016 'International Tables Vol C Tables 4.2.6.8 and 6.1.1.4'
H H 0.0000 0.0000 'International Tables Vol C Tables 4.2.6.8 and 6.1.1.4'
F F 0.0171 0.0103 'International Tables Vol C Tables 4.2.6.8 and 6.1.1.4'
N N 0.0061 0.0033 'International Tables Vol C Tables 4.2.6.8 and 6.1.1.4'
O O 0.0106 0.0060 'International Tables Vol C Tables 4.2.6.8 and 6.1.1.4'

loop_
_geom_angle_atom_site_label_1
_geom_angle_atom_site_label_2
_geom_angle_atom_site_label_3
_geom_angle
_geom_angle_site_symmetry_1
_geom_angle_site_symmetry_3
C10 N3 C13 111.3(3) . .
C10 N3 C11 110.1(3) . .
C13 N3 C11 110.0(3) . .
C21 C22 C17 120.8(3) . .
O2 C16 C17 119.8(3) . .
O2 C16 C15 121.0(3) . .
C17 C16 C15 119.2(3) . .
C6 N1 C8 127.9(3) . .
C1 N1 C8 123.4(3) . .
C1 N1 C6 108.7(3) . .
C18 C19 C20 118.2(3) . .
C1 N2 C7 109.7(3) . .
N3 C10 C9 111.7(3) . .
C22 C17 C16 122.4(3) . .
C22 C17 C18 118.6(3) . .
C18 C17 C16 119.0(3) . .
C10 C9 C8 110.0(3) . .
N1 C8 C9 112.8(3) . .
N1 C8 C12 113.0(3) . .
C12 C8 C9 110.4(3) . .
N3 C13 C14 114.1(3) . .
C11 C12 C8 111.2(3) . .
N2 C7 C6 106.9(3) . .
C5 C7 N2 131.1(3) . .
C5 C7 C6 121.9(3) . .
C16 C15 C14 113.8(3) . .
C6 C2 C3 116.8(3) . .
C7 C6 N1 106.8(3) . .
C2 C6 N1 132.2(3) . .
C2 C6 C7 121.0(3) . .
C20 C21 C22 118.2(3) . .
F1 C20 C19 118.2(3) . .
F1 C20 C21 118.5(3) . .
C21 C20 C19 123.2(3) . .
C15 C14 C13 111.1(3) . .
O1 C1 N1 125.0(3) . .
O1 C1 N2 127.2(3) . .
N2 C1 N1 107.8(3) . .
N3 C11 C12 111.1(3) . .
C19 C18 C17 121.0(3) . .
C3 C4 C5 120.7(3) . .
C7 C5 C4 117.4(3) . .
C4 C3 C2 122.1(3) . .
O4 O4 C24 98.4(4) 2_565 .
O4 O4 C24 52.4(3) 2_565 2_565
O4 O4 C25 20.2(4) 2_565 .
C24 O4 C24 150.8(2) . 2_565
C24 O4 C25 118.0 . .
C25 O4 O4 136.6(9) 2_565 2_565
C25 O4 C24 33.1(2) . 2_565
C25 O4 C24 166.1(8) 2_565 2_565
C25 O4 C24 40.1(5) 2_565 .
C25 O4 C25 156.9(5) 2_565 .
O4 C24 O4 29.2(2) . 2_565
O4 C24 C23 112.6 . .
O3 C24 O4 123.5 . .
O3 C24 O4 94.4(2) . 2_565
O3 C24 C23 123.9 . .
C23 C24 O4 141.6(2) . 2_565
C25 C24 O4 30.9(4) 2_565 .
C25 C24 O4 59.5(3) 2_565 2_565
C25 C24 O3 153.5(3) 2_565 .
C25 C24 C23 82.2(3) 2_565 .
C26 C24 O4 163.0(7) 2_565 2_565
C26 C24 O4 164.2(5) 2_565 .
C26 C24 O3 71.2(4) 2_565 .
C26 C24 C23 53.1(4) 2_565 .
C26 C24 C25 133.7(8) 2_565 2_565
C26 O3 C24 36.6(3) 2_565 .
C24 C23 C25 32.8(2) . 2_565
C26 C23 C24 29.2(3) 2_565 .
C26 C23 C25 61.7(2) 2_565 2_565
O4 C25 O4 23.1(5) 2_565 .
O4 C25 C24 109.0(7) 2_565 2_565
O4 C25 C23 169.6(8) 2_565 2_565
O4 C25 C23 152.4(2) . 2_565
O4 C25 C26 107.7 . .
O4 C25 C26 129.7(5) 2_565 .
C24 C25 O4 87.5(3) 2_565 .
C24 C25 C23 65.0(3) 2_565 2_565
C24 C25 C26 20.8(4) 2_565 .
C26 C25 C23 45.0(2) . 2_565
C24 C26 O3 72.2(4) 2_565 2_565
C24 C26 C23 97.7(6) 2_565 2_565
C24 C26 C25 25.5(5) 2_565 .
O3 C26 C23 168.0(6) 2_565 2_565
O3 C26 C25 97.3(3) 2_565 .
C23 C26 C25 73.4(3) 2_565 .

loop_
_geom_bond_atom_site_label_1
_geom_bond_atom_site_label_2
_geom_bond_distance
_geom_bond_site_symmetry_2
O1 C1 1.247(4) .
F1 C20 1.362(4) .
O2 C16 1.226(4) .
N3 C10 1.457(4) .
N3 C13 1.463(4) .
N3 C11 1.464(4) .
C22 C17 1.402(5) .
C22 C21 1.378(5) .
C16 C17 1.489(5) .
C16 C15 1.503(4) .
N1 C8 1.458(4) .
N1 C6 1.404(4) .
N1 C1 1.368(4) .
C19 C20 1.377(5) .
C19 C18 1.375(5) .
N2 C7 1.386(4) .
N2 C1 1.359(4) .
C10 C9 1.522(5) .
C17 C18 1.402(5) .
C9 C8 1.525(5) .
C8 C12 1.512(5) .
C13 C14 1.519(5) .
C12 C11 1.511(5) .
C7 C6 1.393(5) .
C7 C5 1.376(5) .
C15 C14 1.515(5) .
C2 C6 1.386(5) .
C2 C3 1.396(5) .
C21 C20 1.374(5) .
C4 C5 1.394(5) .
C4 C3 1.379(5) .
O4 O4 0.814(5) 2_565
O4 C24 1.651(5) 2_565
O4 C24 1.3214 .
O4 C25 0.717(6) 2_565
O4 C25 1.4233 .
C24 O4 1.651(5) 2_565
C24 O3 1.1853 .
C24 C23 1.5055 .
C24 C25 0.901(6) 2_565
C24 C26 0.742(6) 2_565
O3 C26 1.179(6) 2_565
C23 C25 1.646(5) 2_565
C23 C26 1.214(6) 2_565
C25 O4 0.717(6) 2_565
C25 C24 0.901(6) 2_565
C25 C23 1.646(5) 2_565
C25 C26 1.5118 .
C26 C24 0.742(6) 2_565
C26 O3 1.179(6) 2_565
C26 C23 1.214(6) 2_565
